data_7008995
loop_
_publ_author_name
'Corcoran, Christopher'
'Fawcett, John'
'Friedrichs, Steffi'
'Holloway, John H.'
'Hope, Eric G.'
'Russell, David R.'
'Saunders, Graham C.'
'Stuart, Alison M.'

_publ_section_title
;
 Structural and electronic impact of fluorine in the ortho positions of
 triphenylphosphine and 1,2-bis(diphenylphosphino)ethane; a comparison
 of 2,6-difluorophenyl- with pentafluorophenyl-phosphines
;
_journal_issue 2
_journal_name_full 'Journal of the Chemical Society, Dalton Transactions'
_journal_page_first 161
_journal_paper_doi 10.1039/a907759f
_journal_year 2000
_chemical_formula_sum 'C37 H22 Cl F8 Ir O P2'
_chemical_formula_weight 924.14
_chemical_name_systematic
; 
 ? 
;
_space_group_IT_number 14
_symmetry_cell_setting monoclinic
_symmetry_space_group_name_Hall '-P 2yn'
_symmetry_space_group_name_H-M 'P 1 21/n 1'
_atom_sites_solution_hydrogens geom
_atom_sites_solution_primary direct
_atom_sites_solution_secondary difmap
_audit_creation_method SHELXL-97
_cell_angle_alpha 90.00
_cell_angle_beta 92.039(19)
_cell_angle_gamma 90.00
_cell_formula_units_Z 2
_cell_length_a 9.5237(14)
_cell_length_b 13.309(4)
_cell_length_c 13.145(2)
_cell_measurement_reflns_used 39
_cell_measurement_temperature 190(2)
_cell_measurement_theta_max 12.52
_cell_measurement_theta_min 5.28
_cell_volume 1665.1(6)
_computing_cell_refinement 'XSCANS (Fait, 1991)'
_computing_data_collection 'XSCANS (Fait, 1991)'
_computing_data_reduction 'XSCANS (Fait, 1991)'
_computing_molecular_graphics 'SHELXL-97 (Sheldrick, 1997)'
_computing_publication_material 'SHELXL-97 (Sheldrick, 1997)'
_computing_structure_refinement 'SHELXL-97 (Sheldrick, 1997)'
_computing_structure_solution 'SHELXS-97 (Sheldrick, 1990)'
_diffrn_ambient_temperature 190(2)
_diffrn_measured_fraction_theta_full 0.994
_diffrn_measured_fraction_theta_max 0.994
_diffrn_measurement_device_type 'Siemens P4 diffractometer'
_diffrn_measurement_method 'omega scan'
_diffrn_radiation_monochromator graphite
_diffrn_radiation_source 'fine-focus sealed tube'
_diffrn_radiation_type MoK\a
_diffrn_radiation_wavelength 0.71073
_diffrn_reflns_av_R_equivalents 0.0313
_diffrn_reflns_av_sigmaI/netI 0.0210
_diffrn_reflns_limit_h_max 11
_diffrn_reflns_limit_h_min -1
_diffrn_reflns_limit_k_max 16
_diffrn_reflns_limit_k_min -1
_diffrn_reflns_limit_l_max 16
_diffrn_reflns_limit_l_min -16
_diffrn_reflns_number 3857
_diffrn_reflns_theta_full 26.00
_diffrn_reflns_theta_max 26.00
_diffrn_reflns_theta_min 2.60
_diffrn_standards_decay_% <1
_diffrn_standards_interval_count 100
_diffrn_standards_number 3
_exptl_absorpt_coefficient_mu 4.262
_exptl_absorpt_correction_T_max 0.272
_exptl_absorpt_correction_T_min 0.137
_exptl_absorpt_correction_type 'psi scan (XEMP; SHELXTL-PC)'
_exptl_crystal_colour yellow
_exptl_crystal_density_diffrn 1.843
_exptl_crystal_density_method 'not measured'
_exptl_crystal_description block
_exptl_crystal_F_000 896
_exptl_crystal_size_max 0.66
_exptl_crystal_size_mid 0.53
_exptl_crystal_size_min 0.42
_refine_diff_density_max 1.156
_refine_diff_density_min -0.930
_refine_diff_density_rms 0.101
_refine_ls_extinction_method none
_refine_ls_goodness_of_fit_ref 1.146
_refine_ls_hydrogen_treatment mixed
_refine_ls_matrix_type full
_refine_ls_number_parameters 259
_refine_ls_number_reflns 3261
_refine_ls_number_restraints 0
_refine_ls_restrained_S_all 1.146
_refine_ls_R_factor_all 0.0416
_refine_ls_R_factor_gt 0.0306
_refine_ls_shift/su_max 0.003
_refine_ls_shift/su_mean 0.000
_refine_ls_structure_factor_coef Fsqd
_refine_ls_weighting_details 'calc w=1/[\s^2^(Fo^2^)+(0.0287P)^2^+4.7643P] where P=(Fo^2^+2Fc^2^)/3'
_refine_ls_weighting_scheme calc
_refine_ls_wR_factor_gt 0.0680
_refine_ls_wR_factor_ref 0.0718
_reflns_number_gt 2672
_reflns_number_total 3261
_reflns_threshold_expression >2sigma(I)
_cod_data_source_file a907759f.txt
_cod_data_source_block 9801
_cod_depositor_comments
;
The following automatic conversions were performed:
'_symmetry_cell_setting' value 'Monoclinic' changed to 'monoclinic'
according to '/home/saulius/struct/CIF-dictionaries/cif_core.dic'
dictionary named 'cif_core.dic' version 2.4.1 from 2010-06-29.

Automatic conversion script
Id: cif_fix_enum 1527 2010-12-29 10:47:43Z saulius 
;
_cod_original_sg_symbol_H-M P2(1)/n
_cod_database_code 7008995

loop_
_symmetry_equiv_pos_as_xyz
'x, y, z'
'-x+1/2, y+1/2, -z+1/2'
'-x, -y, -z'
'x-1/2, -y-1/2, z-1/2'

loop_
_atom_site_label
_atom_site_type_symbol
_atom_site_fract_x
_atom_site_fract_y
_atom_site_fract_z
_atom_site_U_iso_or_equiv
_atom_site_adp_type
_atom_site_occupancy
_atom_site_symmetry_multiplicity
_atom_site_calc_flag
_atom_site_refinement_flags
_atom_site_disorder_assembly
_atom_site_disorder_group
Ir1 Ir 0.0000 0.0000 0.5000 0.02306(9) Uani 1 2 d S . .
P1 P 0.09366(12) -0.12165(10) 0.60715(10) 0.0243(2) Uani 1 1 d . A .
Cl1 Cl 0.1328(8) 0.1276(5) 0.5855(5) 0.0468(19) Uani 0.50 1 d P A 1
C1 C 0.111(2) 0.0969(19) 0.5614(19) 0.052(8) Uani 0.50 1 d P A 2
O1 O 0.1730(16) 0.1478(14) 0.6077(13) 0.050(4) Uani 0.50 1 d P A 2
F12 F 0.1134(4) -0.3015(3) 0.4611(3) 0.0598(10) Uani 1 1 d . . .
F16 F 0.3890(4) -0.0429(3) 0.6069(3) 0.0529(9) Uani 1 1 d . . .
C11 C 0.2458(5) -0.1739(4) 0.5434(4) 0.0294(10) Uani 1 1 d . . .
C12 C 0.2381(6) -0.2542(4) 0.4762(4) 0.0397(12) Uani 1 1 d . A .
C13 C 0.3501(6) -0.2899(5) 0.4240(4) 0.0476(14) Uani 1 1 d . . .
H13A H 0.3401 -0.3463 0.3800 0.057 Uiso 1 1 calc R A .
C14 C 0.4779(7) -0.2414(5) 0.4372(5) 0.0536(17) Uani 1 1 d . A .
H14A H 0.5577 -0.2657 0.4035 0.064 Uiso 1 1 calc R . .
C15 C 0.4901(6) -0.1586(5) 0.4984(5) 0.0464(13) Uani 1 1 d . . .
H15A H 0.5771 -0.1240 0.5056 0.056 Uiso 1 1 calc R A .
C16 C 0.3757(5) -0.1261(4) 0.5493(4) 0.0375(12) Uani 1 1 d . A .
C21 C -0.0143(5) -0.2284(4) 0.6429(4) 0.0298(10) Uani 1 1 d . . .
C22 C 0.0409(6) -0.3201(4) 0.6739(4) 0.0384(12) Uani 1 1 d . A .
H22A H 0.1408 -0.3294 0.6735 0.046 Uiso 0.50 1 d PR B 1
F22 F 0.1741(6) -0.3341(4) 0.6742(5) 0.0396(14) Uani 0.50 1 d P A 2
C23 C -0.0413(7) -0.3987(5) 0.7061(5) 0.0525(16) Uani 1 1 d . . .
H23A H -0.0003 -0.4614 0.7248 0.063 Uiso 1 1 calc R A .
C24 C -0.1841(7) -0.3839(5) 0.7106(5) 0.0589(18) Uani 1 1 d . A .
H24A H -0.2421 -0.4370 0.7328 0.071 Uiso 1 1 calc R . .
C25 C -0.2435(6) -0.2940(5) 0.6835(5) 0.0577(17) Uani 1 1 d . . .
H25A H -0.3421 -0.2846 0.6873 0.069 Uiso 1 1 calc R A .
C26 C -0.1588(5) -0.2166(4) 0.6503(5) 0.0430(13) Uani 1 1 d . A .
H26A H -0.2049 -0.1544 0.6331 0.052 Uiso 0.50 1 d PR C 1
F26 F -0.2177(6) -0.1206(5) 0.6471(5) 0.0447(15) Uani 0.50 1 d P A 2
C31 C 0.1557(5) -0.0852(4) 0.7349(3) 0.0279(10) Uani 1 1 d . . .
C32 C 0.2667(5) -0.1292(4) 0.7908(4) 0.0345(11) Uani 1 1 d . A .
H32A H 0.3204 -0.1794 0.7569 0.041 Uiso 0.50 1 d PR D 1
F32 F 0.3569(7) -0.1976(5) 0.7398(5) 0.0472(16) Uani 0.50 1 d P A 2
C33 C 0.3003(7) -0.1013(4) 0.8898(4) 0.0476(15) Uani 1 1 d . . .
H33A H 0.3776 -0.1319 0.9255 0.057 Uiso 1 1 calc R A .
C34 C 0.2220(7) -0.0295(4) 0.9367(4) 0.0464(15) Uani 1 1 d . A .
H34A H 0.2458 -0.0099 1.0047 0.056 Uiso 1 1 calc R . .
C35 C 0.1098(7) 0.0140(5) 0.8859(4) 0.0497(15) Uani 1 1 d . . .
H35A H 0.0543 0.0630 0.9183 0.060 Uiso 1 1 calc R A .
C36 C 0.0786(5) -0.0145(5) 0.7865(4) 0.0417(14) Uani 1 1 d . A .
H36A H -0.0057 0.0177 0.7610 0.050 Uiso 0.50 1 d PR E 1
F36 F -0.0440(7) 0.0084(6) 0.7453(5) 0.060(2) Uani 0.50 1 d P A 2

loop_
_atom_site_aniso_label
_atom_site_aniso_U_11
_atom_site_aniso_U_22
_atom_site_aniso_U_33
_atom_site_aniso_U_23
_atom_site_aniso_U_13
_atom_site_aniso_U_12
Ir1 0.02266(12) 0.02324(13) 0.02295(13) 0.00068(13) -0.00353(8) 0.00139(12)
P1 0.0205(5) 0.0267(6) 0.0255(6) 0.0024(5) -0.0008(4) 0.0027(5)
Cl1 0.056(3) 0.044(4) 0.038(4) 0.006(3) -0.023(2) -0.003(2)
C1 0.041(12) 0.074(18) 0.042(13) 0.021(11) 0.029(11) 0.034(11)
O1 0.065(10) 0.046(8) 0.038(7) -0.009(5) -0.031(6) 0.016(7)
F12 0.0451(19) 0.079(3) 0.055(2) -0.029(2) 0.0028(16) -0.0093(18)
F16 0.0460(19) 0.0444(18) 0.069(2) -0.0002(18) 0.0149(17) -0.0141(16)
C11 0.027(2) 0.032(2) 0.029(2) 0.008(2) 0.0029(19) 0.0081(19)
C12 0.039(3) 0.046(3) 0.034(3) 0.002(2) 0.003(2) 0.005(2)
C13 0.055(4) 0.054(4) 0.035(3) -0.001(3) 0.014(3) 0.013(3)
C14 0.052(4) 0.064(4) 0.047(4) 0.020(3) 0.023(3) 0.023(3)
C15 0.031(3) 0.057(3) 0.053(3) 0.018(3) 0.013(2) 0.006(3)
C16 0.038(3) 0.035(3) 0.040(3) 0.009(2) 0.005(2) 0.001(2)
C21 0.026(2) 0.035(3) 0.028(2) 0.004(2) -0.0037(19) -0.006(2)
C22 0.047(3) 0.030(3) 0.038(3) -0.001(2) -0.001(2) -0.003(2)
F22 0.042(3) 0.028(3) 0.049(4) 0.008(3) -0.002(3) 0.012(3)
C23 0.071(4) 0.031(3) 0.055(4) 0.008(3) 0.001(3) -0.010(3)
C24 0.063(4) 0.051(4) 0.062(4) 0.013(3) 0.000(3) -0.029(3)
C25 0.035(3) 0.071(5) 0.067(4) 0.012(4) -0.003(3) -0.019(3)
C26 0.032(3) 0.043(3) 0.054(3) 0.014(3) -0.004(2) -0.002(2)
F26 0.027(3) 0.048(4) 0.059(4) 0.006(3) 0.008(3) 0.007(3)
C31 0.026(2) 0.032(2) 0.025(2) 0.007(2) -0.0009(18) -0.0048(19)
C32 0.038(3) 0.028(2) 0.037(3) 0.008(2) -0.007(2) 0.002(2)
F32 0.047(4) 0.050(4) 0.043(4) 0.011(3) -0.011(3) 0.018(3)
C33 0.056(4) 0.042(3) 0.044(3) 0.013(3) -0.022(3) -0.007(3)
C34 0.070(4) 0.045(3) 0.024(3) 0.002(2) -0.011(3) -0.014(3)
C35 0.058(4) 0.060(4) 0.031(3) -0.006(3) 0.005(2) -0.001(3)
C36 0.031(2) 0.063(4) 0.031(2) -0.002(3) -0.0005(19) 0.002(3)
F36 0.044(4) 0.092(6) 0.044(4) -0.017(4) -0.003(3) 0.031(4)

loop_
_atom_type_symbol
_atom_type_description
_atom_type_scat_dispersion_real
_atom_type_scat_dispersion_imag
_atom_type_scat_source
C C 0.0033 0.0016 'International Tables Vol C Tables 4.2.6.8 and 6.1.1.4'
H H 0.0000 0.0000 'International Tables Vol C Tables 4.2.6.8 and 6.1.1.4'
O O 0.0106 0.0060 'International Tables Vol C Tables 4.2.6.8 and 6.1.1.4'
F F 0.0171 0.0103 'International Tables Vol C Tables 4.2.6.8 and 6.1.1.4'
P P 0.1023 0.0942 'International Tables Vol C Tables 4.2.6.8 and 6.1.1.4'
Cl Cl 0.1484 0.1585 'International Tables Vol C Tables 4.2.6.8 and 6.1.1.4'
Ir Ir -1.4442 7.9887 'International Tables Vol C Tables 4.2.6.8 and 6.1.1.4'

loop_
_geom_angle_atom_site_label_1
_geom_angle_atom_site_label_2
_geom_angle_atom_site_label_3
_geom_angle
_geom_angle_site_symmetry_1
_geom_angle_site_symmetry_3
_geom_angle_publ_flag
C1 Ir1 C1 180.000(2) 3_556 . ?
C1 Ir1 P1 88.8(8) 3_556 . ?
C1 Ir1 P1 91.2(8) . . ?
C1 Ir1 P1 91.2(8) 3_556 3_556 ?
C1 Ir1 P1 88.8(8) . 3_556 ?
P1 Ir1 P1 180.0 . 3_556 ?
C1 Ir1 Cl1 3.3(7) 3_556 3_556 ?
C1 Ir1 Cl1 176.7(7) . 3_556 ?
P1 Ir1 Cl1 88.57(18) . 3_556 ?
P1 Ir1 Cl1 91.43(18) 3_556 3_556 ?
C1 Ir1 Cl1 176.7(7) 3_556 . ?
C1 Ir1 Cl1 3.3(7) . . ?
P1 Ir1 Cl1 91.43(18) . . ?
P1 Ir1 Cl1 88.57(18) 3_556 . ?
Cl1 Ir1 Cl1 180.000(1) 3_556 . ?
C21 P1 C31 97.8(2) . . ?
C21 P1 C11 106.5(2) . . ?
C31 P1 C11 106.6(2) . . ?
C21 P1 Ir1 119.66(16) . . ?
C31 P1 Ir1 118.75(17) . . ?
C11 P1 Ir1 106.35(15) . . ?
O1 C1 Ir1 172(3) . . ?
C12 C11 C16 114.6(4) . . ?
C12 C11 P1 123.9(4) . . ?
C16 C11 P1 121.0(4) . . ?
F12 C12 C13 117.3(5) . . ?
F12 C12 C11 118.6(4) . . ?
C13 C12 C11 124.1(5) . . ?
C12 C13 C14 118.1(6) . . ?
C15 C14 C13 120.4(5) . . ?
C14 C15 C16 119.4(6) . . ?
F16 C16 C15 118.4(5) . . ?
F16 C16 C11 118.3(5) . . ?
C15 C16 C11 123.3(6) . . ?
C22 C21 C26 116.4(5) . . ?
C22 C21 P1 123.4(4) . . ?
C26 C21 P1 119.9(4) . . ?
F22 C22 C23 117.4(6) . . ?
F22 C22 C21 119.6(5) . . ?
C23 C22 C21 123.0(5) . . ?
C24 C23 C22 118.4(6) . . ?
C25 C24 C23 121.0(6) . . ?
C24 C25 C26 119.5(6) . . ?
C25 C26 F26 116.9(5) . . ?
C25 C26 C21 121.7(5) . . ?
F26 C26 C21 119.9(5) . . ?
C36 C31 C32 115.6(5) . . ?
C36 C31 P1 118.1(4) . . ?
C32 C31 P1 126.0(4) . . ?
C33 C32 C31 122.0(5) . . ?
C33 C32 F32 119.3(5) . . ?
C31 C32 F32 118.4(5) . . ?
C34 C33 C32 120.0(5) . . ?
C35 C34 C33 120.1(5) . . ?
C34 C35 C36 118.9(6) . . ?
F36 C36 C35 119.2(6) . . ?
F36 C36 C31 115.9(5) . . ?
C35 C36 C31 123.3(5) . . ?

loop_
_geom_bond_atom_site_label_1
_geom_bond_atom_site_label_2
_geom_bond_distance
_geom_bond_site_symmetry_2
_geom_bond_publ_flag
Ir1 C1 1.84(3) 3_556 ?
Ir1 C1 1.84(3) . ?
Ir1 P1 2.3046(13) . ?
Ir1 P1 2.3046(13) 3_556 ?
Ir1 Cl1 2.376(5) 3_556 ?
Ir1 Cl1 2.376(5) . ?
P1 C21 1.825(5) . ?
P1 C31 1.826(5) . ?
P1 C11 1.836(5) . ?
C1 O1 1.07(3) . ?
F12 C12 1.353(6) . ?
F16 C16 1.344(6) . ?
C11 C12 1.386(8) . ?
C11 C16 1.391(7) . ?
C12 C13 1.374(7) . ?
C13 C14 1.383(9) . ?
C14 C15 1.367(10) . ?
C15 C16 1.369(7) . ?
C21 C22 1.384(7) . ?
C21 C26 1.392(7) . ?
C22 F22 1.282(8) . ?
C22 C23 1.382(8) . ?
C23 C24 1.377(9) . ?
C24 C25 1.365(10) . ?
C25 C26 1.388(8) . ?
C26 F26 1.395(8) . ?
C31 C36 1.386(7) . ?
C31 C32 1.395(7) . ?
C32 C33 1.380(8) . ?
C32 F32 1.434(8) . ?
C33 C34 1.372(9) . ?
C34 C35 1.369(9) . ?
C35 C36 1.383(8) . ?
C36 F36 1.305(8) . ?

loop_
_geom_torsion_atom_site_label_1
_geom_torsion_atom_site_label_2
_geom_torsion_atom_site_label_3
_geom_torsion_atom_site_label_4
_geom_torsion
_geom_torsion_site_symmetry_1
_geom_torsion_site_symmetry_2
_geom_torsion_site_symmetry_3
_geom_torsion_site_symmetry_4
_geom_torsion_publ_flag
Cl1 Ir1 P1 C11 -93.8(3) . . . . ?
Cl1 Ir1 P1 C21 145.7(3) . . . . ?
Cl1 Ir1 P1 C31 26.2(3) . . . . ?
Ir1 P1 C11 C12 -88.9(4) . . . . ?
Ir1 P1 C11 C16 82.4(4) . . . . ?
Ir1 P1 C21 C22 155.7(4) . . . . ?
Ir1 P1 C21 C26 -31.2(5) . . . . ?
Ir1 P1 C31 C32 -148.3(4) . . . . ?
Ir1 P1 C31 C36 38.5(5) . . . . ?
